data_7156768
loop_
_publ_author_name
'Lvov, Andrey G.'
'Kavun, Alexey M.'
'Kachala, Vadim V.'
'Lyssenko, Konstantin A.'
'Shirinian, Valerii Z.'

_publ_section_title
;
 Photorearrangement of dihetarylethenes as a tool for the benzannulation
 of heterocycles.
;
_journal_issue 20
_journal_name_full 'Organic &amp; biomolecular chemistry'
_journal_page_first 4990
_journal_page_last 5000
_journal_paper_doi 10.1039/c9ob00690g
_journal_volume 17
_journal_year 2019
_chemical_formula_moiety 'C11 H8 O3 S'
_chemical_formula_sum 'C11 H8 O3 S'
_chemical_formula_weight 220.23
_space_group_crystal_system monoclinic
_space_group_IT_number 15
_space_group_name_Hall '-C 2yc'
_space_group_name_H-M_alt 'C 1 2/c 1'
_symmetry_space_group_name_Hall '-C 2yc'
_symmetry_space_group_name_H-M 'C 1 2/c 1'
_atom_sites_solution_hydrogens mixed
_audit_creation_method SHELXL-2014/6
_audit_update_record
;
2018-08-01 deposited with the CCDC.    2019-04-01 downloaded from the CCDC.
;
_cell_angle_alpha 90
_cell_angle_beta 114.5437(8)
_cell_angle_gamma 90
_cell_formula_units_Z 8
_cell_length_a 16.1338(3)
_cell_length_b 8.52590(10)
_cell_length_c 14.3640(2)
_cell_measurement_reflns_used 8653
_cell_measurement_temperature 120(2)
_cell_measurement_theta_max 36.354
_cell_measurement_theta_min 2.322
_cell_volume 1797.31(5)
_computing_cell_refinement 'Bruker SAINT'
_computing_data_collection 'Bruker APEX II'
_computing_data_reduction 'Bruker SAINT'
_computing_molecular_graphics 'Bruker SHELXTL'
_computing_publication_material 'Bruker SHELXTL'
_computing_structure_refinement 'SHELXL-97 (Sheldrick, 1997)'
_computing_structure_solution 'SHELXS-97 (Sheldrick, 1997)'
_diffrn_ambient_temperature 120(2)
_diffrn_measured_fraction_theta_full 1.000
_diffrn_measured_fraction_theta_max 1.000
_diffrn_measurement_device_type 'Bruker APEX II CCD area detector''
_diffrn_measurement_method 'omega scans'
_diffrn_radiation_type MoK\a
_diffrn_radiation_wavelength 0.71073
_diffrn_reflns_av_R_equivalents 0.0520
_diffrn_reflns_av_unetI/netI 0.0180
_diffrn_reflns_Laue_measured_fraction_full 1.000
_diffrn_reflns_Laue_measured_fraction_max 1.000
_diffrn_reflns_limit_h_max 29
_diffrn_reflns_limit_h_min -29
_diffrn_reflns_limit_k_max 15
_diffrn_reflns_limit_k_min -15
_diffrn_reflns_limit_l_max 25
_diffrn_reflns_limit_l_min -25
_diffrn_reflns_number 81008
_diffrn_reflns_point_group_measured_fraction_full 1.000
_diffrn_reflns_point_group_measured_fraction_max 1.000
_diffrn_reflns_theta_full 25.242
_diffrn_reflns_theta_max 39.997
_diffrn_reflns_theta_min 2.763
_exptl_absorpt_coefficient_mu 0.339
_exptl_absorpt_correction_type multi-scan
_exptl_absorpt_process_details SADABS
_exptl_crystal_colour colorless
_exptl_crystal_density_diffrn 1.628
_exptl_crystal_description block
_exptl_crystal_F_000 912
_exptl_crystal_size_max 0.380
_exptl_crystal_size_mid 0.290
_exptl_crystal_size_min 0.210
_exptl_transmission_factor_max 0.932
_exptl_transmission_factor_min 0.882
_refine_diff_density_max 0.652
_refine_diff_density_min -0.468
_refine_diff_density_rms 0.078
_refine_ls_extinction_method none
_refine_ls_goodness_of_fit_ref 1.072
_refine_ls_hydrogen_treatment mixed
_refine_ls_matrix_type full
_refine_ls_number_parameters 138
_refine_ls_number_reflns 5578
_refine_ls_number_restraints 0
_refine_ls_restrained_S_all 1.072
_refine_ls_R_factor_all 0.0358
_refine_ls_R_factor_gt 0.0312
_refine_ls_shift/su_max 0.003
_refine_ls_shift/su_mean 0.000
_refine_ls_structure_factor_coef Fsqd
_refine_ls_weighting_details 'w=1/[\s^2^(Fo^2^)+(0.0506P)^2^+0.8582P] where P=(Fo^2^+2Fc^2^)/3'
_refine_ls_weighting_scheme calc
_refine_ls_wR_factor_gt 0.0887
_refine_ls_wR_factor_ref 0.0924
_reflns_Friedel_coverage 0.000
_reflns_number_gt 4975
_reflns_number_total 5578
_reflns_threshold_expression I>2\s(I)
_cod_data_source_file c9ob00690g2.cif
_cod_data_source_block b_a
_cod_depositor_comments 'Adding full bibliography for 7156762--7156768.cif.'
_cod_database_code 7156768
_shelx_space_group_comment
;
The symmetry employed for this shelxl refinement is uniquely defined
by the following loop, which should always be used as a source of
symmetry information in preference to the above space-group names.
They are only intended as comments.
;
_shelx_estimated_absorpt_t_min 0.882
_shelx_estimated_absorpt_t_max 0.932
_shelxl_version_number 2014/6

loop_
_space_group_symop_operation_xyz
'x, y, z'
'-x, y, -z+1/2'
'x+1/2, y+1/2, z'
'-x+1/2, y+1/2, -z+1/2'
'-x, -y, -z'
'x, -y, z-1/2'
'-x+1/2, -y+1/2, -z'
'x+1/2, -y+1/2, z-1/2'

loop_
_atom_site_label
_atom_site_type_symbol
_atom_site_fract_x
_atom_site_fract_y
_atom_site_fract_z
_atom_site_U_iso_or_equiv
_atom_site_adp_type
_atom_site_occupancy
_atom_site_site_symmetry_order
_atom_site_calc_flag
_atom_site_refinement_flags_posn
_atom_site_refinement_flags_adp
S1 S 0.62138(2) 0.70864(2) 0.38812(2) 0.01368(4) Uani 1 1 d . .
O1 O 0.31515(3) 0.65382(6) 0.35093(4) 0.01559(9) Uani 1 1 d . .
O2 O 0.41622(4) 0.84486(6) 0.36748(5) 0.01941(10) Uani 1 1 d . .
O3 O 0.38735(4) 0.16408(6) 0.36150(5) 0.01656(9) Uani 1 1 d . .
H3O H 0.4124 0.0753 0.3649 0.045(5) Uiso 1 1 d R .
C1 C 0.70447(4) 0.57346(8) 0.39754(5) 0.01522(10) Uani 1 1 d . .
H1A H 0.7633 0.6021 0.4034 0.018 Uiso 1 1 calc R U
C2 C 0.67718(4) 0.42188(8) 0.39576(5) 0.01340(9) Uani 1 1 d . .
H2A H 0.7148 0.3338 0.4004 0.016 Uiso 1 1 calc R U
C3 C 0.58477(4) 0.41019(7) 0.38602(5) 0.01061(8) Uani 1 1 d . .
C4 C 0.54634(4) 0.56015(7) 0.38099(5) 0.01077(8) Uani 1 1 d . .
C5 C 0.45625(4) 0.57061(6) 0.36989(5) 0.01069(8) Uani 1 1 d . .
C6 C 0.39858(4) 0.70596(7) 0.36325(5) 0.01310(9) Uani 1 1 d . .
C7 C 0.31280(4) 0.48326(7) 0.34998(5) 0.01337(9) Uani 1 1 d . .
H7A H 0.2662 0.4436 0.2843 0.016 Uiso 1 1 calc R U
H7B H 0.2993 0.4425 0.4067 0.016 Uiso 1 1 calc R U
C8 C 0.40645(4) 0.43638(7) 0.36326(5) 0.01072(8) Uani 1 1 d . .
C9 C 0.44388(4) 0.28647(7) 0.36878(5) 0.01106(9) Uani 1 1 d . .
C10 C 0.53392(4) 0.27166(7) 0.38058(5) 0.01107(9) Uani 1 1 d . .
C11 C 0.57718(5) 0.11355(8) 0.38781(6) 0.01658(11) Uani 1 1 d . .
H11C H 0.5298 0.0354 0.3532 0.025 Uiso 1 1 calc R U
H11B H 0.6104 0.0846 0.4599 0.025 Uiso 1 1 calc R U
H11A H 0.6196 0.1175 0.3550 0.025 Uiso 1 1 calc R U

loop_
_atom_site_aniso_label
_atom_site_aniso_U_11
_atom_site_aniso_U_22
_atom_site_aniso_U_33
_atom_site_aniso_U_23
_atom_site_aniso_U_13
_atom_site_aniso_U_12
S1 0.01377(7) 0.01036(6) 0.01818(7) -0.00134(4) 0.00790(5) -0.00327(4)
O1 0.01320(18) 0.01203(18) 0.0235(2) 0.00057(16) 0.00955(16) 0.00384(14)
O2 0.0247(2) 0.00785(17) 0.0279(3) -0.00022(16) 0.0132(2) 0.00178(16)
O3 0.01361(18) 0.00841(17) 0.0304(3) 0.00018(16) 0.01189(18) -0.00141(13)
C1 0.0118(2) 0.0166(2) 0.0189(2) -0.0021(2) 0.00800(19) -0.00320(18)
C2 0.0102(2) 0.0142(2) 0.0170(2) -0.00149(18) 0.00684(18) -0.00038(16)
C3 0.00935(18) 0.00977(19) 0.0136(2) -0.00054(16) 0.00563(16) 0.00015(15)
C4 0.01044(19) 0.00891(19) 0.0137(2) -0.00044(15) 0.00577(16) -0.00057(15)
C5 0.01059(19) 0.00818(18) 0.0143(2) -0.00008(16) 0.00612(16) 0.00062(14)
C6 0.0145(2) 0.0094(2) 0.0166(2) 0.00032(17) 0.00771(18) 0.00206(16)
C7 0.0108(2) 0.0120(2) 0.0189(2) 0.00025(18) 0.00783(18) 0.00110(16)
C8 0.00948(19) 0.00927(19) 0.0144(2) 0.00011(16) 0.00597(16) 0.00052(15)
C9 0.0106(2) 0.00806(18) 0.0157(2) 0.00012(16) 0.00666(17) -0.00005(14)
C10 0.01039(19) 0.00846(18) 0.0152(2) 0.00008(16) 0.00613(16) 0.00085(15)
C11 0.0147(2) 0.0101(2) 0.0256(3) 0.0002(2) 0.0090(2) 0.00293(17)

loop_
_atom_type_symbol
_atom_type_description
_atom_type_scat_dispersion_real
_atom_type_scat_dispersion_imag
_atom_type_scat_source
C C 0.0033 0.0016 'International Tables Vol C Tables 4.2.6.8 and 6.1.1.4'
H H 0.0000 0.0000 'International Tables Vol C Tables 4.2.6.8 and 6.1.1.4'
O O 0.0106 0.0060 'International Tables Vol C Tables 4.2.6.8 and 6.1.1.4'
S S 0.1246 0.1234 'International Tables Vol C Tables 4.2.6.8 and 6.1.1.4'

loop_
_geom_angle_atom_site_label_1
_geom_angle_atom_site_label_2
_geom_angle_atom_site_label_3
_geom_angle
C4 S1 C1 91.01(3)
C6 O1 C7 110.44(5)
C9 O3 H3O 113.0
C2 C1 S1 113.37(5)
C2 C1 H1A 123.3
S1 C1 H1A 123.3
C1 C2 C3 112.37(6)
C1 C2 H2A 123.8
C3 C2 H2A 123.8
C4 C3 C10 121.28(5)
C4 C3 C2 110.93(5)
C10 C3 C2 127.78(5)
C5 C4 C3 118.56(5)
C5 C4 S1 129.11(4)
C3 C4 S1 112.32(4)
C8 C5 C4 120.23(5)
C8 C5 C6 108.32(5)
C4 C5 C6 131.45(5)
O2 C6 O1 121.69(6)
O2 C6 C5 129.65(6)
O1 C6 C5 108.66(5)
O1 C7 C8 104.17(5)
O1 C7 H7A 110.9
C8 C7 H7A 110.9
O1 C7 H7B 110.9
C8 C7 H7B 110.9
H7A C7 H7B 108.9
C5 C8 C9 121.87(5)
C5 C8 C7 108.40(5)
C9 C8 C7 129.73(5)
O3 C9 C10 124.76(5)
O3 C9 C8 115.82(5)
C10 C9 C8 119.42(5)
C9 C10 C3 118.62(5)
C9 C10 C11 121.31(5)
C3 C10 C11 120.07(5)
C10 C11 H11C 109.5
C10 C11 H11B 109.5
H11C C11 H11B 109.5
C10 C11 H11A 109.5
H11C C11 H11A 109.5
H11B C11 H11A 109.5

loop_
_geom_bond_atom_site_label_1
_geom_bond_atom_site_label_2
_geom_bond_distance
S1 C4 1.7251(6)
S1 C1 1.7301(7)
O1 C6 1.3575(9)
O1 C7 1.4546(8)
O2 C6 1.2136(8)
O3 C9 1.3610(8)
O3 H3O 0.8499
C1 C2 1.3620(10)
C1 H1A 0.9500
C2 C3 1.4419(8)
C2 H2A 0.9500
C3 C4 1.4096(8)
C3 C10 1.4215(8)
C4 C5 1.3977(8)
C5 C8 1.3786(8)
C5 C6 1.4603(8)
C7 C8 1.4965(8)
C7 H7A 0.9900
C7 H7B 0.9900
C8 C9 1.4017(8)
C9 C10 1.3965(8)
C10 C11 1.5016(8)
C11 H11C 0.9800
C11 H11B 0.9800
C11 H11A 0.9800

loop_
_geom_hbond_atom_site_label_D
_geom_hbond_atom_site_label_H
_geom_hbond_atom_site_label_A
_geom_hbond_distance_DH
_geom_hbond_distance_HA
_geom_hbond_distance_DA
_geom_hbond_angle_DHA
_geom_hbond_site_symmetry_A
O3 H3O O2 0.85 1.97 2.7565(7) 154.3 1_545
C1 H1A O3 0.95 2.38 3.2925(8) 162.0 3
C2 H2A O1 0.95 2.54 3.4328(8) 157.1 3_545

loop_
_geom_torsion_atom_site_label_1
_geom_torsion_atom_site_label_2
_geom_torsion_atom_site_label_3
_geom_torsion_atom_site_label_4
_geom_torsion
C4 S1 C1 C2 -0.19(6)
S1 C1 C2 C3 0.20(8)
C1 C2 C3 C4 -0.10(8)
C1 C2 C3 C10 179.27(6)
C10 C3 C4 C5 -0.34(9)
C2 C3 C4 C5 179.08(6)
C10 C3 C4 S1 -179.46(5)
C2 C3 C4 S1 -0.04(7)
C1 S1 C4 C5 -178.87(6)
C1 S1 C4 C3 0.13(5)
C3 C4 C5 C8 -0.51(9)
S1 C4 C5 C8 178.44(5)
C3 C4 C5 C6 179.49(6)
S1 C4 C5 C6 -1.56(11)
C7 O1 C6 O2 -179.11(6)
C7 O1 C6 C5 0.71(7)
C8 C5 C6 O2 178.70(7)
C4 C5 C6 O2 -1.30(12)
C8 C5 C6 O1 -1.10(7)
C4 C5 C6 O1 178.89(6)
C6 O1 C7 C8 -0.09(7)
C4 C5 C8 C9 0.94(9)
C6 C5 C8 C9 -179.06(6)
C4 C5 C8 C7 -178.97(6)
C6 C5 C8 C7 1.03(7)
O1 C7 C8 C5 -0.60(7)
O1 C7 C8 C9 179.50(6)
C5 C8 C9 O3 179.79(6)
C7 C8 C9 O3 -0.31(10)
C5 C8 C9 C10 -0.49(9)
C7 C8 C9 C10 179.40(6)
O3 C9 C10 C3 179.32(6)
C8 C9 C10 C3 -0.36(9)
O3 C9 C10 C11 -0.87(10)
C8 C9 C10 C11 179.44(6)
C4 C3 C10 C9 0.78(9)
C2 C3 C10 C9 -178.53(6)
C4 C3 C10 C11 -179.03(6)
C2 C3 C10 C11 1.66(10)
